data_7044174
loop_
_publ_author_name
'Georgopoulou, Anastasia N.'
'Al-Ameed, Karrar'
'Boudalis, Athanassios'
'Anagnostopoulos, Dimitrios F.'
'Psycharis, Vassilis'
'McGrady, John E.'
'Sanakis, Yiannis'
'Raptopoulou, Catherine P.'

_publ_section_title
;
 Site preferences in hetero-metallic [Fe9-xNix] clusters: a combined
 crystallographic, spectroscopic and theoretical analysis
;
_journal_name_full 'Dalton Trans.'
_journal_paper_doi 10.1039/C7DT02930F
_journal_year 2017
_chemical_formula_sum 'C77.33 H85.6 Fe2.98 N16.67 Ni6.02 O26.8'
_chemical_formula_weight 2197.22
_space_group_crystal_system tetragonal
_space_group_IT_number 126
_space_group_name_Hall '-P 4a 2bc'
_space_group_name_H-M_alt 'P 4/n n c'
_symmetry_space_group_name_Hall '-P 4a 2bc'
_symmetry_space_group_name_H-M 'P 4/n n c :2'
_atom_sites_solution_hydrogens mixed
_audit_creation_method SHELXL-2014/6
_audit_update_record
;
2017-09-08 deposited with the CCDC.
2017-09-11 downloaded from the CCDC.
;
_cell_angle_alpha 90
_cell_angle_beta 90
_cell_angle_gamma 90
_cell_formula_units_Z 6
_cell_length_a 25.3484(5)
_cell_length_b 25.3484(5)
_cell_length_c 25.3324(5)
_cell_measurement_reflns_used 34419
_cell_measurement_temperature 160(2)
_cell_measurement_theta_max 72.05
_cell_measurement_theta_min 6.54
_cell_volume 16277.1(6)
_computing_cell_refinement 'CrystalClear, Rigaku MSC, 2005'
_computing_data_collection 'CrystalClear, Rigaku MSC, 2005'
_computing_data_reduction 'CrystalClear, Rigaku MSC, 2005'
_computing_molecular_graphics 'Diamond ver.3.1'
_computing_publication_material 'publCIF J.Appl.Cryst. 2010, 43, 920'
_computing_structure_refinement 'SHELXL-2014/6 (Sheldrick, 2014)'
_computing_structure_solution 'SHELXL-2014/6 (Sheldrick, 2014)'
_diffrn_ambient_temperature 160(2)
_diffrn_measured_fraction_theta_full 0.910
_diffrn_measured_fraction_theta_max 0.967
_diffrn_measurement_device_type 'Rigaku R-AXIS SPIDER IPDS'
_diffrn_measurement_method '\q scans'
_diffrn_radiation_type CuK\a
_diffrn_radiation_wavelength 1.54178
_diffrn_reflns_av_R_equivalents 0.0661
_diffrn_reflns_av_unetI/netI 0.0600
_diffrn_reflns_Laue_measured_fraction_full 0.910
_diffrn_reflns_Laue_measured_fraction_max 0.967
_diffrn_reflns_limit_h_max 29
_diffrn_reflns_limit_h_min -29
_diffrn_reflns_limit_k_max 18
_diffrn_reflns_limit_k_min -28
_diffrn_reflns_limit_l_max 28
_diffrn_reflns_limit_l_min -16
_diffrn_reflns_number 45088
_diffrn_reflns_point_group_measured_fraction_full 0.910
_diffrn_reflns_point_group_measured_fraction_max 0.967
_diffrn_reflns_theta_full 67.679
_diffrn_reflns_theta_max 64.994
_diffrn_reflns_theta_min 6.534
_exptl_absorpt_coefficient_mu 4.797
_exptl_absorpt_correction_T_max 1.000
_exptl_absorpt_correction_T_min 0.393
_exptl_absorpt_correction_type empirical
_exptl_absorpt_process_details 'CrystalClear, Rigaku MSC, 2005'
_exptl_crystal_colour orange-red
_exptl_crystal_density_diffrn 1.345
_exptl_crystal_description parallelepiped
_exptl_crystal_F_000 6760
_exptl_crystal_size_max 0.62
_exptl_crystal_size_mid 0.60
_exptl_crystal_size_min 0.18
_platon_squeeze_details
;
TITL shelxl    P 4/n n c    R = 0.12
CELL   25.3484   25.3484   25.3324     90.00     90.00     90.00
SPGR P4/nnc
# Solvent Accessible Volume =      7682
# Electrons Found in S.A.V. =      1543
# Note: Atoms in Void are Labelled as Cxxx and Qxxx for all Others
C101 0.981 0.137 0.078 !       3.31 eA-3
C102 0.502 0.058 0.133 !       3.26 eA-3
C103 0.478 0.633 0.971 !       3.10 eA-3
C104 0.460 0.058 0.141 !       2.80 eA-3
C105 0.441 0.556 0.126 !       2.56 eA-3
C106 0.898 0.773 0.015 !       2.05 eA-3
C107 0.470 0.643 0.008 !       1.88 eA-3
C108 0.899 0.993 0.055 !       1.87 eA-3
C109 0.750 0.753 0.266 !       1.49 eA-3
C110 0.753 0.603 0.449 !       1.43 eA-3
C111 0.601 0.540 0.085 !       1.30 eA-3
C112 0.822 0.577 0.232 !       1.20 eA-3
Q113 0.250 0.245 0.031 !       1.08 eA-3
C114 0.750 0.755 0.148 !       1.07 eA-3
C115 0.244 0.228 0.496 !       1.06 eA-3
C116 0.785 0.600 0.414 !       0.94 eA-3
C117 0.515 0.557 0.469 !       0.93 eA-3
C118 0.750 0.752 0.008 !       0.88 eA-3
C119 0.678 0.899 0.186 !       0.87 eA-3
C120 0.649 0.944 0.209 !       0.84 eA-3
C121 0.249 0.262 0.695 !       0.82 eA-3
Q122 0.265 0.132 0.026 !       0.78 eA-3
C123 0.031 0.487 0.501 !       0.76 eA-3
C124 0.703 0.595 0.297 !       0.75 eA-3
C125 0.094 0.353 0.727 !       0.75 eA-3
Q126 0.318 0.856 0.568 !       0.75 eA-3
Q127 0.531 0.833 0.772 !       0.74 eA-3
C128 0.820 0.693 0.162 !       0.73 eA-3
C129 0.750 0.751 0.117 !       0.73 eA-3
C130 0.750 0.748 0.414 !       0.72 eA-3
Q131 0.247 0.798 0.185 !       0.72 eA-3
C132 0.512 0.568 0.164 !       0.69 eA-3
C133 0.507 0.426 0.568 !       0.66 eA-3
C134 0.651 0.580 0.217 !       0.64 eA-3
C135 0.542 0.555 0.068 !       0.64 eA-3
C136 0.898 0.644 0.313 !       0.63 eA-3
Q137 0.126 0.161 0.407 !       0.60 eA-3
C138 0.795 0.836 0.132 !       0.59 eA-3
Q139 0.467 0.594 0.093 !       0.59 eA-3
Q140 0.048 0.919 0.275 !       0.59 eA-3
C141 0.939 0.750 0.250 !       0.59 eA-3
C142 0.400 0.154 0.896 !       0.58 eA-3
C143 0.727 0.574 0.268 !       0.57 eA-3
Q144 0.409 0.797 0.639 !       0.56 eA-3
C145 0.602 0.902 0.282 !       0.55 eA-3
Q146 0.135 0.398 0.422 !       0.55 eA-3
C147 0.409 0.586 0.015 !       0.55 eA-3
C148 0.386 0.132 0.902 !       0.55 eA-3
C149 0.109 0.095 0.756 !       0.54 eA-3
Q150 0.109 0.779 0.188 !       0.54 eA-3
Q151 0.094 0.474 0.325 !       0.54 eA-3
Q152 0.242 0.163 0.401 !       0.54 eA-3
C153 0.868 0.853 0.199 !       0.53 eA-3
C154 0.883 0.625 0.228 !       0.53 eA-3
Q155 0.384 0.554 0.134 !       0.52 eA-3
C156 0.672 0.935 0.290 !       0.52 eA-3
Q157 0.159 0.069 0.210 !       0.52 eA-3
Q158 0.578 0.282 0.360 !       0.52 eA-3
C159 0.904 0.650 0.155 !       0.52 eA-3
Q160 0.031 0.012 0.672 !       0.51 eA-3
Q161 0.281 0.157 0.100 !       0.51 eA-3
Q162 0.376 0.418 0.084 !       0.51 eA-3
Q163 0.250 0.752 0.297 !       0.50 eA-3
;
_refine_diff_density_max 0.430
_refine_diff_density_min -0.401
_refine_diff_density_rms 0.056
_refine_ls_extinction_method none
_refine_ls_goodness_of_fit_ref 1.067
_refine_ls_hydrogen_treatment constr
_refine_ls_matrix_type full
_refine_ls_number_parameters 356
_refine_ls_number_reflns 6716
_refine_ls_number_restraints 0
_refine_ls_restrained_S_all 1.067
_refine_ls_R_factor_all 0.0680
_refine_ls_R_factor_gt 0.0471
_refine_ls_shift/su_max 0.001
_refine_ls_shift/su_mean 0.000
_refine_ls_structure_factor_coef Fsqd
_refine_ls_weighting_details 'w=1/[\s^2^(Fo^2^)+(0.0767P)^2^] where P=(Fo^2^+2Fc^2^)/3'
_refine_ls_weighting_scheme calc
_refine_ls_wR_factor_gt 0.1307
_refine_ls_wR_factor_ref 0.1421
_reflns_Friedel_coverage 0.000
_reflns_number_gt 4762
_reflns_number_total 6716
_reflns_threshold_expression 'I > 2\s(I)'
_cod_data_source_file c7dt02930f2.cif
_cod_data_source_block shelxl
_cod_original_cell_volume 16277.1(7)
_cod_original_formula_sum 'C77.33 H85.60 Fe2.98 N16.67 Ni6.02 O26.80'
_cod_database_code 7044174
_shelx_space_group_comment
;
The symmetry employed for this shelxl refinement is uniquely defined
by the following loop, which should always be used as a source of
symmetry information in preference to the above space-group names.
They are only intended as comments.
;
_platon_squeeze_void_probe_radius 1.20
_shelxl_version_number 2014/6

loop_
_space_group_symop_operation_xyz
'x, y, z'
'x, -y+1/2, -z+1/2'
'-x+1/2, -y+1/2, z'
'-x+1/2, y, -z+1/2'
'y, x, -z+1/2'
'y, -x+1/2, z'
'-y+1/2, x, z'
'-y+1/2, -x+1/2, -z+1/2'
'-x, -y, -z'
'-x, y-1/2, z-1/2'
'x-1/2, y-1/2, -z'
'x-1/2, -y, z-1/2'
'-y, -x, z-1/2'
'-y, x-1/2, -z'
'y-1/2, -x, -z'
'y-1/2, x-1/2, z-1/2'

loop_
_atom_site_label
_atom_site_type_symbol
_atom_site_fract_x
_atom_site_fract_y
_atom_site_fract_z
_atom_site_U_iso_or_equiv
_atom_site_adp_type
_atom_site_occupancy
_atom_site_site_symmetry_order
_atom_site_calc_flag
_atom_site_refinement_flags_posn
_atom_site_refinement_flags_adp
_atom_site_refinement_flags_occupancy
Fe1 Fe 0.7500 0.2500 0.7500 0.0388(3) Uani 0.67 4 d S T P
Ni1A Ni 0.7500 0.2500 0.7500 0.0388(3) Uani 0.33 4 d S T P
Ni1 Ni 0.80012(2) 0.15367(2) 0.68108(2) 0.0484(2) Uani 0.7112 1 d . . P
Fe1A Fe 0.80012(2) 0.15367(2) 0.68108(2) 0.0484(2) Uani 0.2888 1 d . . P
Ni2 Ni 0.67911(2) 0.15557(2) 0.69860(2) 0.0506(2) Uani 0.7112 1 d . . P
Fe2A Fe 0.67911(2) 0.15557(2) 0.69860(2) 0.0506(2) Uani 0.2888 1 d . . P
N1 N 0.82543(11) 0.19600(11) 0.61492(12) 0.0556(8) Uani 1 1 d . . .
O1 O 0.74008(8) 0.20644(8) 0.67255(9) 0.0443(6) Uani 1 1 d . . .
N11 N 0.88449(11) 0.30087(11) 0.67133(12) 0.0540(8) Uani 1 1 d . . .
O11 O 0.82774(8) 0.20644(8) 0.74069(8) 0.0437(6) Uani 1 1 d . . .
O21 O 0.76982(10) 0.09302(9) 0.63297(10) 0.0591(7) Uani 1 1 d . . .
O22 O 0.68286(10) 0.10569(9) 0.63760(10) 0.0664(7) Uani 1 1 d . . .
O31 O 0.62450(10) 0.10188(8) 0.72890(10) 0.0585(7) Uani 1 1 d . . .
O32 O 0.63395(10) 0.11005(9) 0.81605(10) 0.0590(7) Uani 1 1 d . . .
O61 O 0.7500 0.12830(12) 0.7500 0.0503(8) Uani 1 2 d S T P
C1 C 0.86597(16) 0.18324(16) 0.58317(17) 0.0690(11) Uani 1 1 d . . .
H1 H 0.8857 0.1522 0.5904 0.090 Uiso 1 1 calc R U .
C2 C 0.87972(17) 0.21407(18) 0.54016(16) 0.0748(12) Uani 1 1 d . . .
H2 H 0.9079 0.2038 0.5177 0.097 Uiso 1 1 calc R U .
C3 C 0.85248(16) 0.25916(17) 0.53041(16) 0.0719(12) Uani 1 1 d . . .
H3 H 0.8622 0.2815 0.5019 0.094 Uiso 1 1 calc R U .
C4 C 0.81035(14) 0.27204(14) 0.56273(14) 0.0538(9) Uani 1 1 d . . .
H4 H 0.7904 0.3031 0.5564 0.070 Uiso 1 1 calc R U .
C5 C 0.79779(13) 0.23948(13) 0.60384(15) 0.0488(9) Uani 1 1 d . . .
C6 C 0.7500 0.2500 0.64014(19) 0.0454(12) Uani 1 2 d S T P
C11 C 0.91612(17) 0.31136(16) 0.63053(15) 0.0680(11) Uani 1 1 d . . .
H11 H 0.9074 0.3400 0.6080 0.088 Uiso 1 1 calc R U .
C12 C 0.96098(17) 0.28246(19) 0.61957(17) 0.0794(13) Uani 1 1 d . . .
H12 H 0.9833 0.2922 0.5910 0.103 Uiso 1 1 calc R U .
C13 C 0.97276(17) 0.24031(18) 0.64977(17) 0.0767(13) Uani 1 1 d . . .
H13 H 1.0032 0.2198 0.6424 0.100 Uiso 1 1 calc R U .
C14 C 0.93986(15) 0.22694(15) 0.69215(16) 0.0648(11) Uani 1 1 d . . .
H14 H 0.9467 0.1967 0.7133 0.084 Uiso 1 1 calc R U .
C15 C 0.89703(14) 0.25921(14) 0.70218(15) 0.0510(9) Uani 1 1 d . . .
C16 C 0.8607(2) 0.2500 0.7500 0.0478(12) Uani 1 2 d S T P
C21 C 0.72360(17) 0.08241(13) 0.62035(14) 0.0532(9) Uani 1 1 d . . .
C22 C 0.71377(16) 0.03845(13) 0.58279(14) 0.0691(11) Uani 1 1 d . . .
H22A H 0.7450 0.0333 0.5605 0.104 Uiso 1 1 calc R U .
H22B H 0.6834 0.0471 0.5605 0.104 Uiso 1 1 calc R U .
H22C H 0.7065 0.0060 0.6026 0.104 Uiso 1 1 calc R U .
C31 C 0.60955(15) 0.09516(13) 0.7749(2) 0.0602(11) Uani 1 1 d . . .
C32 C 0.55751(15) 0.06619(16) 0.78497(18) 0.0868(14) Uani 1 1 d . . .
H32A H 0.5336 0.0891 0.8049 0.130 Uiso 1 1 calc R U .
H32B H 0.5644 0.0340 0.8053 0.130 Uiso 1 1 calc R U .
H32C H 0.5412 0.0569 0.7512 0.130 Uiso 1 1 calc R U .
Fe3 Fe 0.2500 0.2500 0.2500 0.0344(4) Uani 0.6704 8 d S T P
Ni3A Ni 0.2500 0.2500 0.2500 0.0344(4) Uani 0.3296 8 d S T P
Ni3 Ni 0.23743(2) 0.16494(2) 0.34559(2) 0.0452(2) Uani 0.7112 1 d . . P
Fe3A Fe 0.23743(2) 0.16494(2) 0.34559(2) 0.0452(2) Uani 0.2888 1 d . . P
N41 N 0.20904(10) 0.10106(10) 0.30281(11) 0.0474(7) Uani 1 1 d . . .
O41 O 0.20210(7) 0.18900(7) 0.20631(9) 0.0384(5) Uani 1 1 d . . .
O51 O 0.18200(10) 0.15033(10) 0.40310(10) 0.0663(7) Uani 1 1 d . . .
O52 O 0.12216(9) 0.21383(9) 0.39114(9) 0.0585(7) Uani 1 1 d . . .
O71 O 0.2500 0.2500 0.37172(17) 0.0478(11) Uani 1 4 d S T P
C41 C 0.21423(13) 0.04995(13) 0.31559(17) 0.0651(11) Uani 1 1 d . . .
H41 H 0.2335 0.0409 0.3465 0.085 Uiso 1 1 calc R U .
C42 C 0.19244(15) 0.00990(14) 0.28522(19) 0.0692(12) Uani 1 1 d . . .
H42 H 0.1965 -0.0260 0.2951 0.090 Uiso 1 1 calc R U .
C43 C 0.16513(15) 0.02333(14) 0.24090(17) 0.0666(11) Uani 1 1 d . . .
H43 H 0.1503 -0.0033 0.2191 0.087 Uiso 1 1 calc R U .
C44 C 0.15920(12) 0.07569(12) 0.22780(14) 0.0505(9) Uani 1 1 d . . .
H44 H 0.1404 0.0855 0.1969 0.066 Uiso 1 1 calc R U .
C45 C 0.18080(12) 0.11369(12) 0.26011(15) 0.0451(9) Uani 1 1 d . . .
C46 C 0.17229(12) 0.17229(12) 0.2500 0.0404(11) Uani 1 2 d S T P
C51 C 0.13765(15) 0.17062(15) 0.41068(15) 0.0575(10) Uani 1 1 d . . .
C52 C 0.09879(17) 0.14113(16) 0.44625(17) 0.0958(15) Uani 1 1 d . . .
H52A H 0.0897 0.1633 0.4766 0.144 Uiso 1 1 calc R U .
H52B H 0.1151 0.1083 0.4587 0.144 Uiso 1 1 calc R U .
H52C H 0.0668 0.1328 0.4262 0.144 Uiso 1 1 calc R U .
H61 H 0.7500 0.0950 0.7500 0.050 Uiso 1 2 d S . P
H71 H 0.2500 0.2500 0.4047 0.050 Uiso 1 4 d S . P

loop_
_atom_site_aniso_label
_atom_site_aniso_U_11
_atom_site_aniso_U_22
_atom_site_aniso_U_33
_atom_site_aniso_U_23
_atom_site_aniso_U_13
_atom_site_aniso_U_12
Fe1 0.0478(6) 0.0357(6) 0.0330(7) 0.000 0.000 0.000
Ni1A 0.0478(6) 0.0357(6) 0.0330(7) 0.000 0.000 0.000
Ni1 0.0585(4) 0.0397(3) 0.0470(4) -0.0040(3) 0.0059(3) 0.0017(3)
Fe1A 0.0585(4) 0.0397(3) 0.0470(4) -0.0040(3) 0.0059(3) 0.0017(3)
Ni2 0.0602(4) 0.0411(3) 0.0506(5) -0.0056(3) 0.0063(3) -0.0060(3)
Fe2A 0.0602(4) 0.0411(3) 0.0506(5) -0.0056(3) 0.0063(3) -0.0060(3)
N1 0.0626(19) 0.0576(19) 0.047(2) -0.0049(16) 0.0053(16) 0.0002(16)
O1 0.0567(14) 0.0391(12) 0.0370(15) 0.0026(11) 0.0021(11) -0.0010(10)
N11 0.064(2) 0.0554(18) 0.042(2) 0.0046(15) -0.0002(16) -0.0139(15)
O11 0.0530(13) 0.0344(11) 0.0436(16) -0.0017(10) 0.0012(11) -0.0025(10)
O21 0.0685(17) 0.0504(14) 0.0585(18) -0.0097(13) 0.0017(14) 0.0048(12)
O22 0.0712(17) 0.0616(16) 0.066(2) -0.0186(14) 0.0039(15) -0.0125(13)
O31 0.0730(17) 0.0464(14) 0.0561(19) 0.0006(13) 0.0064(15) -0.0107(12)
O32 0.0664(16) 0.0494(15) 0.061(2) 0.0062(13) 0.0077(14) -0.0036(12)
O61 0.063(2) 0.0423(18) 0.045(2) 0.000 0.0043(16) 0.000
C1 0.078(3) 0.079(3) 0.050(3) -0.010(2) 0.009(2) 0.009(2)
C2 0.084(3) 0.095(3) 0.046(3) -0.007(3) 0.018(2) -0.009(3)
C3 0.075(3) 0.095(3) 0.045(3) 0.004(2) 0.006(2) -0.018(2)
C4 0.063(2) 0.061(2) 0.037(2) 0.002(2) 0.001(2) -0.0123(19)
C5 0.056(2) 0.051(2) 0.039(3) -0.0053(18) -0.0052(18) -0.0083(17)
C6 0.062(3) 0.047(3) 0.028(3) 0.000 0.000 -0.005(2)
C11 0.083(3) 0.079(3) 0.042(3) 0.009(2) 0.004(2) -0.019(2)
C12 0.080(3) 0.105(4) 0.053(3) 0.002(3) 0.016(3) -0.021(3)
C13 0.067(3) 0.096(3) 0.067(3) -0.007(3) 0.013(2) -0.003(2)
C14 0.061(2) 0.063(2) 0.071(3) -0.008(2) 0.009(2) -0.002(2)
C15 0.054(2) 0.050(2) 0.049(3) -0.0041(18) 0.0022(19) -0.0082(18)
C16 0.058(3) 0.044(3) 0.041(3) 0.002(2) 0.000 0.000
C21 0.078(3) 0.043(2) 0.038(2) 0.0036(18) 0.005(2) -0.002(2)
C22 0.103(3) 0.048(2) 0.055(3) -0.006(2) -0.008(2) 0.004(2)
C31 0.058(3) 0.035(2) 0.088(4) 0.005(2) 0.007(3) -0.0042(17)
C32 0.078(3) 0.090(3) 0.093(4) 0.006(3) 0.002(3) -0.025(2)
Fe3 0.0316(5) 0.0316(5) 0.0400(10) 0.000 0.000 0.000
Ni3A 0.0316(5) 0.0316(5) 0.0400(10) 0.000 0.000 0.000
Ni3 0.0423(3) 0.0471(3) 0.0463(4) 0.0084(3) -0.0016(3) 0.0001(2)
Fe3A 0.0423(3) 0.0471(3) 0.0463(4) 0.0084(3) -0.0016(3) 0.0001(2)
N41 0.0460(16) 0.0423(16) 0.054(2) 0.0137(14) -0.0007(15) 0.0000(13)
O41 0.0353(11) 0.0373(11) 0.0427(15) 0.0024(10) -0.0004(10) -0.0009(9)
O51 0.0624(16) 0.0790(18) 0.0574(19) 0.0256(14) 0.0110(14) 0.0110(13)
O52 0.0592(15) 0.0508(15) 0.0657(19) 0.0101(13) 0.0153(13) -0.0004(12)
O71 0.0551(17) 0.0551(17) 0.033(3) 0.000 0.000 0.000
C41 0.056(2) 0.044(2) 0.096(3) 0.023(2) -0.003(2) 0.0011(18)
C42 0.072(3) 0.036(2) 0.100(4) 0.016(2) -0.007(3) -0.0024(19)
C43 0.069(3) 0.048(2) 0.083(4) 0.000(2) 0.000(2) -0.011(2)
C44 0.057(2) 0.040(2) 0.054(3) 0.0036(18) -0.0011(18) -0.0069(16)
C45 0.0353(18) 0.0352(18) 0.065(3) 0.0080(17) 0.0014(18) -0.0036(15)
C46 0.0369(15) 0.0369(15) 0.048(3) 0.0005(16) -0.0005(16) -0.004(2)
C51 0.059(2) 0.063(2) 0.051(3) 0.015(2) 0.011(2) -0.001(2)
C52 0.083(3) 0.092(3) 0.113(4) 0.046(3) 0.041(3) 0.014(2)

loop_
_atom_type_symbol
_atom_type_description
_atom_type_scat_dispersion_real
_atom_type_scat_dispersion_imag
_atom_type_scat_source
C C 0.0181 0.0091 'International Tables Vol C Tables 4.2.6.8 and 6.1.1.4'
H H 0.0000 0.0000 'International Tables Vol C Tables 4.2.6.8 and 6.1.1.4'
N N 0.0311 0.0180 'International Tables Vol C Tables 4.2.6.8 and 6.1.1.4'
O O 0.0492 0.0322 'International Tables Vol C Tables 4.2.6.8 and 6.1.1.4'
Fe Fe -1.1336 3.1974 'International Tables Vol C Tables 4.2.6.8 and 6.1.1.4'
Ni Ni -3.0029 0.5091 'International Tables Vol C Tables 4.2.6.8 and 6.1.1.4'

loop_
_geom_angle_atom_site_label_1
_geom_angle_atom_site_label_2
_geom_angle_atom_site_label_3
_geom_angle
_geom_angle_site_symmetry_1
_geom_angle_site_symmetry_3
O1 Fe1 O1 167.25(10) . 2_556
O1 Fe1 O1 121.66(11) . 4_656
O1 Fe1 O1 59.98(10) 2_556 4_656
O1 Fe1 O1 59.98(11) . 3_655
O1 Fe1 O1 121.66(11) 2_556 3_655
O1 Fe1 O1 167.26(10) 4_656 3_655
O1 Fe1 O11 76.67(7) . .
O1 Fe1 O11 115.03(7) 2_556 .
O1 Fe1 O11 75.92(8) 4_656 .
O1 Fe1 O11 92.91(7) 3_655 .
O1 Fe1 O11 115.04(7) . 2_556
O1 Fe1 O11 76.67(7) 2_556 2_556
O1 Fe1 O11 92.91(7) 4_656 2_556
O1 Fe1 O11 75.92(8) 3_655 2_556
O11 Fe1 O11 59.62(10) . 2_556
O1 Fe1 O11 75.92(8) . 4_656
O1 Fe1 O11 92.91(7) 2_556 4_656
O1 Fe1 O11 76.67(7) 4_656 4_656
O1 Fe1 O11 115.03(7) 3_655 4_656
O11 Fe1 O11 121.83(10) . 4_656
O11 Fe1 O11 168.08(11) 2_556 4_656
O1 Fe1 O11 92.91(7) . 3_655
O1 Fe1 O11 75.92(8) 2_556 3_655
O1 Fe1 O11 115.03(7) 4_656 3_655
O1 Fe1 O11 76.67(7) 3_655 3_655
O11 Fe1 O11 168.08(11) . 3_655
O11 Fe1 O11 121.83(10) 2_556 3_655
O11 Fe1 O11 59.61(10) 4_656 3_655
O32 Ni1 O1 171.23(9) 4_656 .
O32 Ni1 N1 93.22(11) 4_656 .
O1 Ni1 N1 78.89(10) . .
O32 Ni1 O21 85.55(9) 4_656 .
O1 Ni1 O21 98.35(9) . .
N1 Ni1 O21 91.29(10) . .
O32 Ni1 O11 92.67(9) 4_656 .
O1 Ni1 O11 84.76(9) . .
N1 Ni1 O11 98.33(10) . .
O21 Ni1 O11 170.30(9) . .
O32 Ni1 O61 106.53(9) 4_656 .
O1 Ni1 O61 81.28(8) . .
N1 Ni1 O61 160.17(10) . .
O21 Ni1 O61 91.97(9) . .
O11 Ni1 O61 79.38(8) . .
O22 Ni2 O11 177.67(10) . 4_656
O22 Ni2 N11 96.67(11) . 3_655
O11 Ni2 N11 81.16(10) 4_656 3_655
O22 Ni2 O31 84.46(9) . .
O11 Ni2 O31 94.56(9) 4_656 .
N11 Ni2 O31 87.37(10) 3_655 .
O22 Ni2 O1 96.28(9) . .
O11 Ni2 O1 84.90(9) 4_656 .
N11 Ni2 O1 98.01(10) 3_655 .
O31 Ni2 O1 174.44(10) . .
O22 Ni2 O61 102.02(9) . .
O11 Ni2 O61 80.18(8) 4_656 .
N11 Ni2 O61 161.19(10) 3_655 .
O31 Ni2 O61 96.48(9) . .
O1 Ni2 O61 77.97(8) . .
C5 N1 C1 118.3(3) . .
C5 N1 Ni1 115.5(2) . .
C1 N1 Ni1 126.2(3) . .
C6 O1 Ni1 116.49(13) . .
C6 O1 Ni2 142.62(14) . .
Ni1 O1 Ni2 96.45(9) . .
C6 O1 Fe1 96.0(2) . .
Ni1 O1 Fe1 98.35(9) . .
Ni2 O1 Fe1 96.19(9) . .
C11 N11 C15 117.5(3) . .
C11 N11 Fe2A 128.3(3) . 3_655
C15 N11 Fe2A 114.0(2) . 3_655
C11 N11 Ni2 128.3(3) . 3_655
C15 N11 Ni2 114.0(2) . 3_655
Fe2A N11 Ni2 0.0 3_655 3_655
C16 O11 Fe2A 115.24(13) . 4_656
C16 O11 Ni2 115.24(13) . 4_656
Fe2A O11 Ni2 0.0 4_656 4_656
C16 O11 Ni1 143.72(15) . .
Fe2A O11 Ni1 96.35(8) 4_656 .
Ni2 O11 Ni1 96.35(8) 4_656 .
C16 O11 Fe1 96.7(2) . .
Fe2A O11 Fe1 99.04(9) 4_656 .
Ni2 O11 Fe1 99.04(9) 4_656 .
Ni1 O11 Fe1 95.36(8) . .
C21 O21 Ni1 130.5(2) . .
C21 O22 Ni2 126.9(2) . .
C31 O31 Ni2 129.7(3) . .
C31 O32 Fe1A 126.9(2) . 4_656
C31 O32 Ni1 126.9(2) . 4_656
Fe1A O32 Ni1 0.0 4_656 4_656
Fe1A O61 Ni1 0.0 4_656 4_656
Fe1A O61 Ni1 146.8 4_656 .
Ni1 O61 Ni1 146.83(15) 4_656 .
Fe1A O61 Ni2 85.02(4) 4_656 .
Ni1 O61 Ni2 85.02(4) 4_656 .
Ni1 O61 Ni2 85.24(4) . .
Fe1A O61 Fe2A 85.24(4) 4_656 4_656
Ni1 O61 Fe2A 85.24(4) 4_656 4_656
Ni1 O61 Fe2A 85.02(4) . 4_656
Ni2 O61 Fe2A 145.4 . 4_656
Fe1A O61 Ni2 85.24(4) 4_656 4_656
Ni1 O61 Ni2 85.24(4) 4_656 4_656
Ni1 O61 Ni2 85.02(4) . 4_656
Ni2 O61 Ni2 145.39(14) . 4_656
Fe2A O61 Ni2 0.0 4_656 4_656
Fe1A O61 H61 106.6 4_656 .
Ni1 O61 H61 106.6 4_656 .
Ni1 O61 H61 106.6 . .
Ni2 O61 H61 107.3 . .
Fe2A O61 H61 107.3 4_656 .
Ni2 O61 H61 107.3 4_656 .
N1 C1 C2 121.8(4) . .
N1 C1 H1 119.1 . .
C2 C1 H1 119.1 . .
C3 C2 C1 119.3(4) . .
C3 C2 H2 120.3 . .
C1 C2 H2 120.3 . .
C2 C3 C4 118.9(4) . .
C2 C3 H3 120.6 . .
C4 C3 H3 120.6 . .
C5 C4 C3 119.2(4) . .
C5 C4 H4 120.4 . .
C3 C4 H4 120.4 . .
N1 C5 C4 122.4(4) . .
N1 C5 C6 115.4(3) . .
C4 C5 C6 122.2(3) . .
O1 C6 O1 108.1(4) 3_655 .
O1 C6 C5 110.75(15) 3_655 3_655
O1 C6 C5 110.17(15) . 3_655
O1 C6 C5 110.17(15) 3_655 .
O1 C6 C5 110.75(15) . .
C5 C6 C5 106.9(4) 3_655 .
N11 C11 C12 123.0(4) . .
N11 C11 H11 118.5 . .
C12 C11 H11 118.5 . .
C13 C12 C11 119.3(4) . .
C13 C12 H12 120.4 . .
C11 C12 H12 120.4 . .
C12 C13 C14 119.7(4) . .
C12 C13 H13 120.2 . .
C14 C13 H13 120.2 . .
C15 C14 C13 117.7(4) . .
C15 C14 H14 121.1 . .
C13 C14 H14 121.1 . .
N11 C15 C14 122.7(3) . .
N11 C15 C16 115.6(3) . .
C14 C15 C16 121.6(3) . .
O11 C16 O11 107.0(4) 2_556 .
O11 C16 C15 110.06(15) 2_556 2_556
O11 C16 C15 111.63(16) . 2_556
O11 C16 C15 111.64(16) 2_556 .
O11 C16 C15 110.06(15) . .
C15 C16 C15 106.5(4) 2_556 .
O21 C21 O22 125.3(3) . .
O21 C21 C22 119.0(4) . .
O22 C21 C22 115.7(4) . .
C21 C22 H22A 109.5 . .
C21 C22 H22B 109.5 . .
H22A C22 H22B 109.5 . .
C21 C22 H22C 109.5 . .
H22A C22 H22C 109.5 . .
H22B C22 H22C 109.5 . .
O31 C31 O32 125.7(4) . .
O31 C31 C32 119.1(4) . .
O32 C31 C32 115.2(4) . .
C31 C32 H32A 109.5 . .
C31 C32 H32B 109.5 . .
H32A C32 H32B 109.5 . .
C31 C32 H32C 109.5 . .
H32A C32 H32C 109.5 . .
H32B C32 H32C 109.5 . .
O41 Fe3 O41 168.05(9) . 8
O41 Fe3 O41 60.20(11) . 5
O41 Fe3 O41 121.24(11) 8 5
O41 Fe3 O41 121.24(11) . 3
O41 Fe3 O41 60.20(11) 8 3
O41 Fe3 O41 168.05(9) 5 3
O41 Fe3 O41 114.89(10) . 2
O41 Fe3 O41 76.07(5) 8 2
O41 Fe3 O41 76.07(5) 5 2
O41 Fe3 O41 93.47(10) 3 2
O41 Fe3 O41 76.07(5) . 6
O41 Fe3 O41 114.89(10) 8 6
O41 Fe3 O41 93.47(10) 5 6
O41 Fe3 O41 76.07(5) 3 6
O41 Fe3 O41 60.20(11) 2 6
O41 Fe3 O41 93.47(10) . 4
O41 Fe3 O41 76.07(5) 8 4
O41 Fe3 O41 76.07(5) 5 4
O41 Fe3 O41 114.89(10) 3 4
O41 Fe3 O41 121.24(11) 2 4
O41 Fe3 O41 168.05(9) 6 4
O41 Fe3 O41 76.07(5) . 7
O41 Fe3 O41 93.47(10) 8 7
O41 Fe3 O41 114.89(10) 5 7
O41 Fe3 O41 76.07(5) 3 7
O41 Fe3 O41 168.05(9) 2 7
O41 Fe3 O41 121.24(11) 6 7
O41 Fe3 O41 60.20(11) 4 7
O52 Ni3 O41 173.93(9) 7 5
O52 Ni3 O51 85.18(9) 7 .
O41 Ni3 O51 97.42(9) 5 .
O52 Ni3 N41 95.27(10) 7 .
O41 Ni3 N41 79.31(9) 5 .
O51 Ni3 N41 89.57(11) . .
O52 Ni3 O41 93.85(9) 7 4
O41 Ni3 O41 84.36(11) 5 4
O51 Ni3 O41 171.69(10) . 4
N41 Ni3 O41 98.74(9) . 4
O52 Ni3 O71 104.96(10) 7 .
O41 Ni3 O71 80.42(10) 5 .
O51 Ni3 O71 93.45(11) . .
N41 Ni3 O71 159.73(11) . .
O41 Ni3 O71 78.81(9) 4 .
C45 N41 C41 118.6(3) . .
C45 N41 Ni3 114.9(2) . .
C41 N41 Ni3 126.4(3) . .
C46 O41 Fe3A 116.28(11) . 5
C46 O41 Ni3 116.28(11) . 5
Fe3A O41 Ni3 0.0 5 5
C46 O41 Fe3A 142.60(13) . 4
Fe3A O41 Fe3A 96.22(10) 5 4
Ni3 O41 Fe3A 96.22(10) 5 4
C46 O41 Ni3 142.60(13) . 4
Fe3A O41 Ni3 96.2 5 4
Ni3 O41 Ni3 96.22(10) 5 4
Fe3A O41 Ni3 0.0 4 4
C46 O41 Fe3 96.28(19) . .
Fe3A O41 Fe3 98.79(8) 5 .
Ni3 O41 Fe3 98.79(8) 5 .
Fe3A O41 Fe3 96.48(7) 4 .
Ni3 O41 Fe3 96.48(7) 4 .
C51 O51 Ni3 130.4(2) . .
C51 O52 Fe3A 126.2(2) . 6
C51 O52 Ni3 126.2(2) . 6
Fe3A O52 Ni3 0.0 6 6
Fe3A O71 Ni3 0.0 6 6
Fe3A O71 Fe3A 85.15(6) 6 3
Ni3 O71 Fe3A 85.15(6) 6 3
Fe3A O71 Ni3 85.2 6 3
Ni3 O71 Ni3 85.15(6) 6 3
Fe3A O71 Ni3 0.0 3 3
Fe3A O71 Fe3A 146.2(2) 6 7
Ni3 O71 Fe3A 146.2(2) 6 7
Fe3A O71 Fe3A 85.15(6) 3 7
Ni3 O71 Fe3A 85.15(6) 3 7
Fe3A O71 Ni3 146.2 6 7
Ni3 O71 Ni3 146.2(2) 6 7
Fe3A O71 Ni3 85.2 3 7
Ni3 O71 Ni3 85.15(6) 3 7
Fe3A O71 Ni3 0.0 7 7
Fe3A O71 Ni3 85.2 6 .
Ni3 O71 Ni3 85.16(6) 6 .
Fe3A O71 Ni3 146.2 3 .
Ni3 O71 Ni3 146.2(2) 3 .
Fe3A O71 Ni3 85.2 7 .
Ni3 O71 Ni3 85.15(6) 7 .
Fe3A O71 H71 106.9 6 .
Ni3 O71 H71 106.9 6 .
Fe3A O71 H71 106.9 3 .
Ni3 O71 H71 106.9 3 .
Fe3A O71 H71 106.9 7 .
Ni3 O71 H71 106.9 7 .
Ni3 O71 H71 106.9 . .
N41 C41 C42 122.2(4) . .
N41 C41 H41 118.9 . .
C42 C41 H41 118.9 . .
C43 C42 C41 118.4(3) . .
C43 C42 H42 120.8 . .
C41 C42 H42 120.8 . .
C42 C43 C44 119.7(4) . .
C42 C43 H43 120.2 . .
C44 C43 H43 120.2 . .
C43 C44 C45 119.2(4) . .
C43 C44 H44 120.4 . .
C45 C44 H44 120.4 . .
N41 C45 C44 121.8(3) . .
N41 C45 C46 116.5(3) . .
C44 C45 C46 121.7(3) . .
O41 C46 O41 107.2(3) 5 .
O41 C46 C45 110.45(16) 5 .
O41 C46 C45 110.50(15) . .
O41 C46 C45 110.49(15) 5 5
O41 C46 C45 110.46(16) . 5
C45 C46 C45 107.7(4) . 5
O51 C51 O52 125.1(3) . .
O51 C51 C52 117.9(3) . .
O52 C51 C52 117.0(3) . .
C51 C52 H52A 109.5 . .
C51 C52 H52B 109.5 . .
H52A C52 H52B 109.5 . .
C51 C52 H52C 109.5 . .
H52A C52 H52C 109.5 . .
H52B C52 H52C 109.5 . .

loop_
_geom_bond_atom_site_label_1
_geom_bond_atom_site_label_2
_geom_bond_distance
_geom_bond_site_symmetry_2
Fe1 O1 2.265(2) .
Fe1 O1 2.265(2) 2_556
Fe1 O1 2.265(2) 4_656
Fe1 O1 2.265(2) 3_655
Fe1 O11 2.271(2) .
Fe1 O11 2.271(2) 2_556
Fe1 O11 2.271(2) 4_656
Fe1 O11 2.271(2) 3_655
Ni1 O32 2.005(3) 4_656
Ni1 O1 2.038(2) .
Ni1 N1 2.091(3) .
Ni1 O21 2.107(2) .
Ni1 O11 2.135(2) .
Ni1 O61 2.2530(10) .
Ni2 O22 1.999(2) .
Ni2 O11 2.014(2) 4_656
Ni2 N11 2.073(3) 3_655
Ni2 O31 2.087(2) .
Ni2 O1 2.118(2) .
Ni2 O61 2.3242(11) .
N1 C5 1.336(4) .
N1 C1 1.344(4) .
O1 C6 1.399(3) .
N11 C11 1.335(4) .
N11 C15 1.352(4) .
N11 Fe2A 2.072(3) 3_655
N11 Ni2 2.072(3) 3_655
O11 C16 1.405(3) .
O11 Fe2A 2.014(2) 4_656
O11 Ni2 2.014(2) 4_656
O21 C21 1.244(4) .
O22 C21 1.267(4) .
O31 C31 1.237(5) .
O32 C31 1.269(4) .
O32 Fe1A 2.005(3) 4_656
O32 Ni1 2.005(3) 4_656
O61 Fe1A 2.2530(10) 4_656
O61 Ni1 2.2530(10) 4_656
O61 Fe2A 2.3242(11) 4_656
O61 Ni2 2.3242(11) 4_656
O61 H61 0.8441 .
C1 C2 1.385(5) .
C1 H1 0.9500 .
C2 C3 1.358(5) .
C2 H2 0.9500 .
C3 C4 1.385(5) .
C3 H3 0.9500 .
C4 C5 1.366(5) .
C4 H4 0.9500 .
C5 C6 1.544(4) .
C6 O1 1.399(3) 3_655
C6 C5 1.544(4) 3_655
C11 C12 1.381(5) .
C11 H11 0.9500 .
C12 C13 1.347(5) .
C12 H12 0.9500 .
C13 C14 1.401(5) .
C13 H13 0.9500 .
C14 C15 1.383(5) .
C14 H14 0.9500 .
C15 C16 1.539(4) .
C16 O11 1.405(3) 2_556
C16 C15 1.539(4) 2_556
C21 C22 1.486(4) .
C22 H22A 0.9800 .
C22 H22B 0.9800 .
C22 H22C 0.9800 .
C31 C32 1.531(5) .
C32 H32A 0.9800 .
C32 H32B 0.9800 .
C32 H32C 0.9800 .
Fe3 O41 2.256(2) .
Fe3 O41 2.256(2) 8
Fe3 O41 2.256(2) 5
Fe3 O41 2.256(2) 3
Fe3 O41 2.256(2) 2
Fe3 O41 2.256(2) 6
Fe3 O41 2.256(2) 4
Fe3 O41 2.256(2) 7
Ni3 O52 2.008(2) 7
Ni3 O41 2.030(2) 5
Ni3 O51 2.058(2) .
Ni3 N41 2.077(3) .
Ni3 O41 2.109(2) 4
Ni3 O71 2.2778(14) .
N41 C45 1.336(4) .
N41 C41 1.342(4) .
O41 C46 1.405(3) .
O41 Fe3A 2.030(2) 5
O41 Ni3 2.030(2) 5
O41 Fe3A 2.109(2) 4
O41 Ni3 2.109(2) 4
O51 C51 1.251(4) .
O52 C51 1.264(4) .
O52 Fe3A 2.009(2) 6
O52 Ni3 2.009(2) 6
O71 Fe3A 2.2777(14) 6
O71 Ni3 2.2777(14) 6
O71 Fe3A 2.2777(14) 3
O71 Ni3 2.2777(14) 3
O71 Fe3A 2.2777(14) 7
O71 Ni3 2.2777(14) 7
O71 H71 0.8355 .
C41 C42 1.388(5) .
C41 H41 0.9500 .
C42 C43 1.362(5) .
C42 H42 0.9500 .
C43 C44 1.376(5) .
C43 H43 0.9500 .
C44 C45 1.377(4) .
C44 H44 0.9500 .
C45 C46 1.523(4) .
C46 O41 1.405(3) 5
C46 C45 1.523(4) 5
C51 C52 1.530(5) .
C52 H52A 0.9800 .
C52 H52B 0.9800 .
C52 H52C 0.9800 .

loop_
_platon_squeeze_void_nr
_platon_squeeze_void_average_x
_platon_squeeze_void_average_y
_platon_squeeze_void_average_z
_platon_squeeze_void_volume
_platon_squeeze_void_count_electrons
_platon_squeeze_void_content
1 -0.011 -0.009 0.007 7700 1571 ' '
